data_7243259
loop_
_publ_author_name
'Yamaguchi, Ryota'
'Tanaka, Rika'
'Maetani, Mayu'
'Tabe, Hiroyasu'
'Yamada, Yusuke'

_publ_section_title
;
 Efficient capturing of hydrogen peroxide in dilute aqueous solution by
 co-crystallization with amino acids
;
_journal_issue 32
_journal_name_full CrystEngComm
_journal_page_first 5456
_journal_page_last 5462
_journal_paper_doi 10.1039/D1CE00688F
_journal_volume 23
_journal_year 2021
_chemical_formula_moiety 'C4 H8 N2 O3, H2 O2'
_chemical_formula_sum 'C4 H10 N2 O5'
_chemical_formula_weight 166.14
_chemical_name_systematic DL-Asn.H2O2
_space_group_crystal_system triclinic
_space_group_IT_number 2
_space_group_name_Hall '-P 1'
_space_group_name_H-M_alt 'P -1'
_audit_block_doi 10.5517/ccdc.csd.cc27y8n4
_audit_creation_date 2020-2-14
_audit_creation_method SHELXL-2018/3
_audit_update_record
;
2021-05-14 deposited with the CCDC.	2021-07-21 downloaded from the CCDC.
;
_cell_angle_alpha 90.222(5)
_cell_angle_beta 90.124(3)
_cell_angle_gamma 101.127(6)
_cell_formula_units_Z 2
_cell_length_a 4.7744(4)
_cell_length_b 7.3961(7)
_cell_length_c 9.8715(6)
_cell_measurement_reflns_used 983
_cell_measurement_temperature 200(2)
_cell_measurement_theta_max 27.4778
_cell_measurement_theta_min 2.0631
_cell_volume 342.03(5)
_computing_cell_refinement 'CrystalClear (Rigaku Inc., 2008)'
_computing_data_collection 'CrystalClear (Rigaku Inc., 2008)'
_computing_data_reduction 'CrystalClear (Rigaku Inc., 2008)'
_computing_molecular_graphics 'Ortep for Windows (Farrugia, 2012)'
_computing_publication_material 'WinGX publication routines (Farrugia, 2012)'
_computing_structure_refinement 'SHELXL-2018/3 (Sheldrick, 2018)'
_computing_structure_solution SIR97
_diffrn_ambient_temperature 200(2)
_diffrn_detector_area_resol_mean 7.32
_diffrn_measured_fraction_theta_full 0.987
_diffrn_measured_fraction_theta_max 0.983
_diffrn_measurement_details
;
scan:
	Number of images: 600
	           Slice: -80.0000 - 100.000
	     Image width: 0.3000
	        Exp time: 1.0000
	   Rotation axis: Phi
	           Omega: 0.0000
	             Chi: 0.0000
	             Phi: 0.0000
	             XTD: 44.9514
	          2theta: 20.0226
scan:
	Number of images: 160
	           Slice: -20.0000 - 28.0000
	     Image width: 0.3000
	        Exp time: 1.0000
	   Rotation axis: Omega
	           Omega: 0.0000
	             Chi: 90.0000
	             Phi: 0.0000
	             XTD: 44.9514
	          2theta: 20.0226
scan:
	Number of images: 160
	           Slice: -20.0000 - 28.0000
	     Image width: 0.3000
	        Exp time: 1.0000
	   Rotation axis: Omega
	           Omega: 0.0000
	             Chi: 90.0000
	             Phi: 90.0000
	             XTD: 44.9514
	          2theta: 20.0226
scan:
	Number of images: 160
	           Slice: -20.0000 - 28.0000
	     Image width: 0.3000
	        Exp time: 1.0000
	   Rotation axis: Omega
	           Omega: 0.0000
	             Chi: 90.0000
	             Phi: 180.0000
	             XTD: 44.9514
	          2theta: 20.0226
scan:
	Number of images: 160
	           Slice: -20.0000 - 28.0000
	     Image width: 0.3000
	        Exp time: 1.0000
	   Rotation axis: Omega
	           Omega: 0.0000
	             Chi: 90.0000
	             Phi: 270.0000
	             XTD: 44.9514
	          2theta: 20.0226
scan:
	Number of images: 140
	           Slice: -20.0000 - 22.0000
	     Image width: 0.3000
	        Exp time: 1.0000
	   Rotation axis: Omega
	           Omega: 0.0000
	             Chi: 45.0000
	             Phi: 0.0000
	             XTD: 44.9514
	          2theta: 20.0226
scan:
	Number of images: 140
	           Slice: -20.0000 - 22.0000
	     Image width: 0.3000
	        Exp time: 1.0000
	   Rotation axis: Omega
	           Omega: 0.0000
	             Chi: 45.0000
	             Phi: 90.0000
	             XTD: 44.9514
	          2theta: 20.0226
scan:
	Number of images: 140
	           Slice: -20.0000 - 22.0000
	     Image width: 0.3000
	        Exp time: 1.0000
	   Rotation axis: Omega
	           Omega: 0.0000
	             Chi: 45.0000
	             Phi: 180.0000
	             XTD: 44.9514
	          2theta: 20.0226
scan:
	Number of images: 140
	           Slice: -20.0000 - 22.0000
	     Image width: 0.3000
	        Exp time: 1.0000
	   Rotation axis: Omega
	           Omega: 0.0000
	             Chi: 45.0000
	             Phi: 270.0000
	             XTD: 44.9514
	          2theta: 20.0226

;
_diffrn_measurement_device 'Mercury CCD (2x2 bin mode)'
_diffrn_measurement_device_details 'AFC7: Eulerian 3-circle'
_diffrn_measurement_device_type 'Rigaku/MSC Mercury CCD'
_diffrn_measurement_method '\w and \f'
_diffrn_radiation_detector CCD
_diffrn_radiation_monochromator 'Graphite Monochromator'
_diffrn_radiation_source 'Rotating Anode'
_diffrn_radiation_type MoK\a
_diffrn_radiation_wavelength 0.71070
_diffrn_reflns_av_R_equivalents 0.0196
_diffrn_reflns_av_unetI/netI 0.0262
_diffrn_reflns_Laue_measured_fraction_full 0.987
_diffrn_reflns_Laue_measured_fraction_max 0.983
_diffrn_reflns_limit_h_max 6
_diffrn_reflns_limit_h_min -6
_diffrn_reflns_limit_k_max 9
_diffrn_reflns_limit_k_min -6
_diffrn_reflns_limit_l_max 12
_diffrn_reflns_limit_l_min -11
_diffrn_reflns_number 3934
_diffrn_reflns_point_group_measured_fraction_full 0.987
_diffrn_reflns_point_group_measured_fraction_max 0.983
_diffrn_reflns_reduction_process 'Lp corrections applied'
_diffrn_reflns_theta_full 25.242
_diffrn_reflns_theta_max 27.478
_diffrn_reflns_theta_min 2.063
_diffrn_source_current 150.0000
_diffrn_source_power 7.5000
_diffrn_source_voltage 50.0000
_exptl_absorpt_coefficient_mu 0.148
_exptl_absorpt_correction_T_max 1.0000
_exptl_absorpt_correction_T_min 0.8797
_exptl_absorpt_correction_type multi-scan
_exptl_absorpt_process_details 'REQAB (Rigaku, 1998)'
_exptl_crystal_colour Colorless
_exptl_crystal_density_diffrn 1.613
_exptl_crystal_density_method 'not measured'
_exptl_crystal_description Block
_exptl_crystal_F_000 176
_exptl_crystal_preparation 'mounted on the CryoLoop with Palaton oil and placed in N2 stream at 200(2) K'
_exptl_crystal_size_max 0.350
_exptl_crystal_size_mid 0.250
_exptl_crystal_size_min 0.210
_refine_diff_density_max 0.311
_refine_diff_density_min -0.230
_refine_diff_density_rms 0.046
_refine_ls_extinction_method none
_refine_ls_goodness_of_fit_ref 1.045
_refine_ls_hydrogen_treatment refall
_refine_ls_matrix_type full
_refine_ls_number_parameters 140
_refine_ls_number_reflns 1544
_refine_ls_number_restraints 0
_refine_ls_restrained_S_all 1.045
_refine_ls_R_factor_all 0.0430
_refine_ls_R_factor_gt 0.0371
_refine_ls_shift/su_max 0.000
_refine_ls_shift/su_mean 0.000
_refine_ls_structure_factor_coef Fsqd
_refine_ls_weighting_details 'w=1/[\s^2^(Fo^2^)+(0.0408P)^2^+0.1501P] where P=(Fo^2^+2Fc^2^)/3'
_refine_ls_weighting_scheme calc
_refine_ls_wR_factor_gt 0.0865
_refine_ls_wR_factor_ref 0.0919
_reflns_number_gt 1349
_reflns_number_total 1544
_reflns_threshold_expression 'I > 2\s(I)'
_cod_data_source_file d1ce00688f2.cif
_cod_data_source_block DL-Asparagine_H2O2
_cod_depositor_comments
;
The following automatic conversions were performed:

data item '_exptl_absorpt_correction_type' value 'Multi-scan' was
changed to 'multi-scan' in accordance with the
/home/data/users/saulius/crontab/automatic-downloads/rss-feeds/RSC/lib/dictionaries/cif_core.dic
dictionary named 'cif_core.dic' version 2.4.2 last updated on
2011-04-26.

Automatic conversion script
Id: cif_fix_values 7556 2019-12-06 15:28:31Z antanas 

 Adding full bibliography for 7243257--7243260.cif.
;
_cod_original_cell_volume 342.02(5)
_cod_database_code 7243259
_shelx_shelxl_version_number 2018/3
_shelx_space_group_comment
;
The symmetry employed for this shelxl refinement is uniquely defined
by the following loop, which should always be used as a source of
symmetry information in preference to the above space-group names.
They are only intended as comments.
;
_shelx_estimated_absorpt_t_min 0.950
_shelx_estimated_absorpt_t_max 0.969

loop_
_space_group_symop_operation_xyz
'x, y, z'
'-x, -y, -z'

loop_
_atom_site_label
_atom_site_type_symbol
_atom_site_fract_x
_atom_site_fract_y
_atom_site_fract_z
_atom_site_U_iso_or_equiv
_atom_site_adp_type
_atom_site_occupancy
_atom_site_site_symmetry_order
_atom_site_calc_flag
_atom_site_refinement_flags_posn
_atom_site_refinement_flags_adp
_atom_site_refinement_flags_occupancy
_atom_site_disorder_assembly
_atom_site_disorder_group
C1 C 0.4201(3) 0.40398(17) 0.68818(13) 0.0173(3) Uani 1 1 d . . . . .
O1 O 0.3633(2) 0.54179(13) 0.75068(10) 0.0225(2) Uani 1 1 d . . . . .
O2 O 0.2968(2) 0.32900(14) 0.58672(11) 0.0281(3) Uani 1 1 d . . . . .
C2 C 0.6696(3) 0.32618(17) 0.74804(13) 0.0167(3) Uani 1 1 d . . . . .
H2A H 0.841(4) 0.412(2) 0.7301(17) 0.024(4) Uiso 1 1 d . . . . .
N1 N 0.6877(3) 0.15044(16) 0.67674(13) 0.0200(3) Uani 1 1 d . . . . .
H1NA H 0.522(5) 0.064(3) 0.687(2) 0.043(5) Uiso 1 1 d . . . . .
H1NB H 0.705(4) 0.174(3) 0.582(2) 0.037(5) Uiso 1 1 d . . . . .
H1NC H 0.841(5) 0.109(3) 0.705(2) 0.041(5) Uiso 1 1 d . . . . .
C3 C 0.6467(3) 0.29723(18) 0.90024(14) 0.0178(3) Uani 1 1 d . . . . .
H3A H 0.687(3) 0.415(2) 0.9474(17) 0.023(4) Uiso 1 1 d . . . . .
H3B H 0.794(4) 0.234(2) 0.9321(19) 0.035(5) Uiso 1 1 d . . . . .
C4 C 0.3611(3) 0.18597(16) 0.94285(13) 0.0169(3) Uani 1 1 d . . . . .
O3 O 0.2096(2) 0.08530(13) 0.85883(10) 0.0222(2) Uani 1 1 d . . . . .
N2 N 0.2860(3) 0.20002(16) 1.07094(12) 0.0219(3) Uani 1 1 d . . . . .
H2NA H 0.121(4) 0.132(3) 1.099(2) 0.037(5) Uiso 1 1 d . . . . .
H2NB H 0.398(4) 0.281(3) 1.129(2) 0.033(5) Uiso 1 1 d . . . . .
O4 O -0.0587(2) 0.81736(15) 0.64298(11) 0.0270(3) Uani 1 1 d . . . . .
H4O H -0.145(5) 0.759(3) 0.570(2) 0.049(6) Uiso 1 1 d . . . . .
O5 O 0.2398(2) 0.81605(13) 0.61063(10) 0.0223(2) Uani 1 1 d . . . . .
H5O H 0.265(4) 0.711(3) 0.658(2) 0.042(5) Uiso 1 1 d . . . . .

loop_
_atom_site_aniso_label
_atom_site_aniso_U_11
_atom_site_aniso_U_22
_atom_site_aniso_U_33
_atom_site_aniso_U_23
_atom_site_aniso_U_13
_atom_site_aniso_U_12
C1 0.0141(6) 0.0194(6) 0.0176(7) 0.0022(5) 0.0006(5) 0.0009(5)
O1 0.0220(5) 0.0223(5) 0.0246(6) -0.0023(4) -0.0037(4) 0.0078(4)
O2 0.0287(6) 0.0334(6) 0.0230(6) -0.0059(4) -0.0098(4) 0.0080(4)
C2 0.0133(6) 0.0175(6) 0.0189(7) -0.0001(5) 0.0003(5) 0.0023(5)
N1 0.0187(6) 0.0212(5) 0.0206(7) -0.0001(4) 0.0029(5) 0.0052(5)
C3 0.0151(6) 0.0204(6) 0.0178(7) 0.0002(5) -0.0022(5) 0.0030(5)
C4 0.0166(6) 0.0164(6) 0.0182(7) 0.0013(4) -0.0012(5) 0.0046(5)
O3 0.0197(5) 0.0256(5) 0.0188(5) -0.0035(4) 0.0007(4) -0.0021(4)
N2 0.0216(6) 0.0248(6) 0.0173(6) -0.0012(5) 0.0007(5) -0.0008(5)
O4 0.0203(5) 0.0387(6) 0.0233(6) -0.0093(4) -0.0011(4) 0.0093(4)
O5 0.0191(5) 0.0242(5) 0.0241(6) 0.0018(4) 0.0020(4) 0.0051(4)

loop_
_atom_type_symbol
_atom_type_description
_atom_type_scat_dispersion_real
_atom_type_scat_dispersion_imag
_atom_type_scat_source
C C 0.0033 0.0016 'International Tables Vol C Tables 4.2.6.8 and 6.1.1.4'
H H 0.0000 0.0000 'International Tables Vol C Tables 4.2.6.8 and 6.1.1.4'
N N 0.0061 0.0033 'International Tables Vol C Tables 4.2.6.8 and 6.1.1.4'
O O 0.0106 0.0060 'International Tables Vol C Tables 4.2.6.8 and 6.1.1.4'

loop_
_citation_id
_citation_doi
_citation_year
1 10.1039/D1CE00688F 2021

loop_
_geom_angle_atom_site_label_1
_geom_angle_atom_site_label_2
_geom_angle_atom_site_label_3
_geom_angle
_geom_angle_site_symmetry_1
_geom_angle_site_symmetry_3
_geom_angle_publ_flag
O2 C1 O1 126.68(12) . . ?
O2 C1 C2 118.61(11) . . ?
O1 C1 C2 114.70(11) . . ?
N1 C2 C3 110.82(10) . . ?
N1 C2 C1 108.97(10) . . ?
C3 C2 C1 113.12(10) . . ?
N1 C2 H2A 107.9(10) . . ?
C3 C2 H2A 108.2(10) . . ?
C1 C2 H2A 107.7(10) . . ?
C2 N1 H1NA 111.3(13) . . ?
C2 N1 H1NB 108.8(11) . . ?
H1NA N1 H1NB 105.8(17) . . ?
C2 N1 H1NC 110.0(13) . . ?
H1NA N1 H1NC 112.1(18) . . ?
H1NB N1 H1NC 108.7(17) . . ?
C4 C3 C2 112.89(11) . . ?
C4 C3 H3A 110.8(10) . . ?
C2 C3 H3A 110.3(10) . . ?
C4 C3 H3B 107.9(11) . . ?
C2 C3 H3B 110.5(11) . . ?
H3A C3 H3B 104.1(14) . . ?
O3 C4 N2 123.03(12) . . ?
O3 C4 C3 119.82(12) . . ?
N2 C4 C3 117.15(12) . . ?
C4 N2 H2NA 118.5(13) . . ?
C4 N2 H2NB 120.8(12) . . ?
H2NA N2 H2NB 120.6(18) . . ?
O5 O4 H4O 100.1(14) . . ?
O4 O5 H5O 100.1(12) . . ?

loop_
_geom_bond_atom_site_label_1
_geom_bond_atom_site_label_2
_geom_bond_distance
_geom_bond_site_symmetry_2
_geom_bond_publ_flag
C1 O2 1.2345(16) . ?
C1 O1 1.2631(15) . ?
C1 C2 1.5377(17) . ?
C2 N1 1.4929(16) . ?
C2 C3 1.5197(19) . ?
C2 H2A 0.951(18) . ?
N1 H1NA 0.92(2) . ?
N1 H1NB 0.96(2) . ?
N1 H1NC 0.89(2) . ?
C3 C4 1.5116(18) . ?
C3 H3A 0.974(17) . ?
C3 H3B 0.971(19) . ?
C4 O3 1.2450(16) . ?
C4 N2 1.3241(18) . ?
N2 H2NA 0.89(2) . ?
N2 H2NB 0.92(2) . ?
O4 O5 1.4628(13) . ?
O4 H4O 0.90(2) . ?
O5 H5O 0.94(2) . ?

loop_
_geom_hbond_atom_site_label_D
_geom_hbond_atom_site_label_H
_geom_hbond_atom_site_label_A
_geom_hbond_distance_DH
_geom_hbond_distance_HA
_geom_hbond_distance_DA
_geom_hbond_angle_DHA
_geom_hbond_site_symmetry_A
_geom_hbond_publ_flag
N1 H1NA O3 0.92(2) 2.28(2) 2.8762(15) 121.6(16) . yes
N1 H1NA O5 0.92(2) 2.19(2) 3.0092(16) 148.0(18) 1_545 yes
N1 H1NB O5 0.96(2) 1.92(2) 2.8644(16) 171.0(16) 2_666 yes
N1 H1NC O3 0.89(2) 2.36(2) 3.1818(16) 154.5(17) 1_655 yes
N1 H1NC O4 0.89(2) 2.38(2) 2.9654(15) 123.8(16) 1_645 yes
C3 H3B O3 0.971(19) 2.550(19) 3.3874(16) 144.4(15) 1_655 yes
N2 H2NA O3 0.89(2) 2.07(2) 2.9368(16) 163.5(17) 2_557 yes
N2 H2NB O1 0.92(2) 1.96(2) 2.8771(16) 178.5(17) 2_667 yes
O4 H4O O2 0.90(2) 1.77(2) 2.6647(15) 172(2) 2_566 yes
O5 H5O O1 0.94(2) 1.69(2) 2.6179(14) 170.7(19) . yes

loop_
_geom_torsion_atom_site_label_1
_geom_torsion_atom_site_label_2
_geom_torsion_atom_site_label_3
_geom_torsion_atom_site_label_4
_geom_torsion
_geom_torsion_site_symmetry_1
_geom_torsion_site_symmetry_2
_geom_torsion_site_symmetry_3
_geom_torsion_site_symmetry_4
_geom_torsion_publ_flag
O2 C1 C2 N1 -7.62(17) . . . . ?
O1 C1 C2 N1 172.39(11) . . . . ?
O2 C1 C2 C3 -131.35(13) . . . . ?
O1 C1 C2 C3 48.66(15) . . . . ?
N1 C2 C3 C4 -70.85(13) . . . . ?
C1 C2 C3 C4 51.86(14) . . . . ?
C2 C3 C4 O3 20.85(16) . . . . ?
C2 C3 C4 N2 -159.89(11) . . . . ?
